data_9001386
loop_
_publ_author_name
'Hawthorne, F. C.'
'Kimata, M.'
'Cerny, P.'
'Ball, N. A.'
'Rossman, G. R.'
'Grice, J. D.'

_publ_section_title
;
 The crystal chemistry of the milarite-group minerals
 sample #37 from Strange Lake
;
_journal_name_full 'American Mineralogist'
_journal_page_first 1836
_journal_page_last 1856
_journal_volume 76
_journal_year 1991
_chemical_formula_sum 'Al0.36 Be2.64 Ca1.38 K Na0.02 O30 Si12 Y0.62'
_chemical_name_mineral Milarite
_space_group_IT_number 192
_symmetry_space_group_name_Hall '-P 6 2c'
_symmetry_space_group_name_H-M 'P 6/m c c'
_cell_angle_alpha 90
_cell_angle_beta 90
_cell_angle_gamma 120
_cell_formula_units_Z 2
_cell_length_a 10.340
_cell_length_b 10.340
_cell_length_c 13.758
_cell_volume 1273.876
_database_code_amcsd 0001420
_exptl_crystal_density_diffrn 2.608
_cod_original_formula_sum 'Ca1.38 Y.62 Na.02 K Si12 (Al.36 Be2.64) O30'
_cod_database_code 9001386

loop_
_space_group_symop_operation_xyz
x,y,z
-x,-x+y,1/2+z
x,x-y,1/2-z
-x+y,-x,-z
x-y,x,z
-y,-x,1/2+z
y,x,1/2-z
y,-x+y,-z
-y,x-y,z
x-y,-y,1/2+z
-x+y,y,1/2-z
x,y,-z
-x,-y,z
x,x-y,1/2+z
-x,-x+y,1/2-z
x-y,x,-z
-x+y,-x,z
y,x,1/2+z
-y,-x,1/2-z
-y,x-y,-z
y,-x+y,z
-x+y,y,1/2+z
x-y,-y,1/2-z
-x,-y,-z

loop_
_atom_site_aniso_label
_atom_site_aniso_U_11
_atom_site_aniso_U_22
_atom_site_aniso_U_33
_atom_site_aniso_U_12
_atom_site_aniso_U_13
_atom_site_aniso_U_23
NaB 0.02380 0.02380 0.03270 0.01190 0.00000 0.00000
KC 0.01720 0.01720 0.01970 0.00860 0.00000 0.00000
Si1 0.00690 0.00950 0.00510 0.00410 -0.00020 -0.00110
Al2 0.00580 0.00480 0.00320 0.00290 0.00000 0.00000
Be2 0.00580 0.00480 0.00320 0.00290 0.00000 0.00000
O1 0.03150 0.02030 0.00420 0.01290 0.00000 0.00000
O2 0.01560 0.02340 0.01750 0.01570 -0.00370 -0.00440
O3 0.01080 0.01120 0.00880 0.00690 -0.00020 -0.00270

loop_
_atom_site_label
_atom_site_fract_x
_atom_site_fract_y
_atom_site_fract_z
_atom_site_occupancy
_atom_site_U_iso_or_equiv
_atom_site_type_symbol
_atom_site_attached_hydrogens
CaA 0.33333 0.66667 0.23140 0.34500 0.00840 Ca 0
YA 0.33333 0.66667 0.23140 0.15500 0.00840 Y 0
NaB 0.33333 0.66667 0.05000 0.00500 ? Na 0
KC 0.00000 0.00000 0.25000 1.00000 ? K 0
Si1 0.08085 0.33800 0.11262 1.00000 ? Si 0
Al2 0.00000 0.50000 0.25000 0.12000 ? Al 0
Be2 0.00000 0.50000 0.25000 0.88000 ? Be 0
O1 0.09410 0.38720 0.00000 1.00000 ? O 0
O2 0.19590 0.27760 0.13270 1.00000 ? O 0
O3 0.11550 0.47470 0.18220 1.00000 ? O 0

loop_
_cod_changelog_entry_id
_cod_changelog_entry_author
_cod_changelog_entry_date
_cod_changelog_entry_text
1
;cod-tools version 3.8.0
Id: cif_guess_AMCSD_atom_types 9581 2023-05-17 12:35:41Z saulius
;
2023-05-23T09:19:02+03:00
;Derived atom types and hydrogen counts
from atom names that follow the AMCSD naming convention
(Wat == water, O-H == hydroxyl).
;

loop_
_cod_related_entry_id
_cod_related_entry_database
_cod_related_entry_code
1 AMCSD 0001420
